data_7249181
loop_
_publ_author_name
'Zhang, Xiaowen'
'Meng, Dongshuo'
'Zang, Zongwu'
'Xu, Zhiru'
'Liu, Yu'

_publ_section_title
;
 New bedaquiline salt with improved bioavailability and reduced food
 effect
;
_journal_issue 36
_journal_name_full CrystEngComm
_journal_page_first 5071
_journal_page_last 5077
_journal_paper_doi 10.1039/D4CE00567H
_journal_volume 26
_journal_year 2024
_chemical_absolute_configuration rm
_chemical_formula_moiety 'C32 H32 Br N2 O2, C7 H4 N O3 S, H2 O, C2 H3 N'
_chemical_formula_sum 'C41 H41 Br N4 O6 S'
_chemical_formula_weight 797.75
_space_group_crystal_system orthorhombic
_space_group_IT_number 19
_space_group_name_Hall 'P 2ac 2ab'
_space_group_name_H-M_alt 'P 21 21 21'
_atom_sites_solution_hydrogens geom
_atom_sites_solution_primary iterative
_atom_sites_solution_secondary difmap
_audit_creation_date 2024-05-18
_audit_creation_method
;
Olex2 1.5
(compiled 2023.08.24 svn.re1ec1418 for OlexSys, GUI svn.r6817)
;
_audit_update_record
;
2024-05-20 deposited with the CCDC.	2024-08-07 downloaded from the CCDC.
;
_cell_angle_alpha 90.00
_cell_angle_beta 90.00
_cell_angle_gamma 90.00
_cell_formula_units_Z 4
_cell_length_a 9.0487(4)
_cell_length_b 16.0617(10)
_cell_length_c 26.2120(16)
_cell_measurement_reflns_used 3495
_cell_measurement_temperature 100
_cell_measurement_theta_max 23.893
_cell_measurement_theta_min 2.381
_cell_volume 3809.6(4)
_computing_cell_refinement 'SAINT V8.40A (?, 2016)'
_computing_data_reduction 'SAINT V8.40A (?, 2016)'
_computing_molecular_graphics 'Olex2 1.5 (Dolomanov et al., 2009)'
_computing_publication_material 'Olex2 1.5 (Dolomanov et al., 2009)'
_computing_structure_refinement 'XL  (Sheldrick, 2008)'
_computing_structure_solution 'olex2.solve 1.5 (Bourhis et al., 2015)'
_diffrn_ambient_temperature 100
_diffrn_measured_fraction_theta_full 0.997
_diffrn_measured_fraction_theta_max 0.997
_diffrn_measurement_device_type 'D8 VENTURE'
_diffrn_measurement_method '\f and \w scans'
_diffrn_radiation_monochromator graphite
_diffrn_radiation_type MoK\a
_diffrn_radiation_wavelength 0.71073
_diffrn_reflns_av_R_equivalents 0.0855
_diffrn_reflns_av_unetI/netI 0.1257
_diffrn_reflns_limit_h_max 11
_diffrn_reflns_limit_h_min -11
_diffrn_reflns_limit_k_max 20
_diffrn_reflns_limit_k_min -16
_diffrn_reflns_limit_l_max 32
_diffrn_reflns_limit_l_min -21
_diffrn_reflns_number 20424
_diffrn_reflns_theta_full 26.41
_diffrn_reflns_theta_max 26.41
_diffrn_reflns_theta_min 2.01
_diffrn_source 'fine-focus sealed tube'
_diffrn_source_current 1.4
_diffrn_source_power 0.07
_diffrn_source_voltage 50.0
_diffrn_standards_number 0
_exptl_absorpt_coefficient_mu 1.187
_exptl_absorpt_correction_T_max 0.7454
_exptl_absorpt_correction_T_min 0.4716
_exptl_absorpt_correction_type multi-scan
_exptl_absorpt_process_details
'SADABS-2016/2 (Bruker,2016/2) was used for absorption correction. wR2(int) was 0.1085 before and 0.0871 after correction. The Ratio of minimum to maximum transmission is 0.6327. The \l/2 correction factor is Not present.'
_exptl_crystal_colour colourless
_exptl_crystal_colour_primary colourless
_exptl_crystal_density_diffrn 1.391
_exptl_crystal_density_method 'not measured'
_exptl_crystal_description block
_exptl_crystal_F_000 1656
_exptl_crystal_size_max 0.12
_exptl_crystal_size_mid 0.08
_exptl_crystal_size_min 0.05
_refine_diff_density_max 0.365
_refine_diff_density_min -0.505
_refine_diff_density_rms 0.088
_refine_ls_abs_structure_details 'Flack H D (1983), Acta Cryst. A39, 876-881'
_refine_ls_abs_structure_Flack -0.003(8)
_refine_ls_extinction_method none
_refine_ls_goodness_of_fit_ref 0.998
_refine_ls_hydrogen_treatment mixed
_refine_ls_matrix_type full
_refine_ls_number_parameters 486
_refine_ls_number_reflns 7785
_refine_ls_number_restraints 0
_refine_ls_restrained_S_all 0.998
_refine_ls_R_factor_all 0.0950
_refine_ls_R_factor_gt 0.0514
_refine_ls_shift/su_max 0.001
_refine_ls_shift/su_mean 0.000
_refine_ls_structure_factor_coef Fsqd
_refine_ls_weighting_details 'calc w=1/[\s^2^(Fo^2^)+(0.0000P)^2^+0.0000P] where P=(Fo^2^+2Fc^2^)/3'
_refine_ls_weighting_scheme calc
_refine_ls_wR_factor_gt 0.0820
_refine_ls_wR_factor_ref 0.0997
_reflns_number_gt 5488
_reflns_number_total 7785
_reflns_threshold_expression >2sigma(I)
_cod_data_source_file d4ce00567h2.cif
_cod_data_source_block mo_20231074_0m
_cod_depositor_comments 'Adding full bibliography for 7249181.cif.'
_cod_database_code 7249181
_olex2_refinement_description
;
1. Fixed Uiso
 At 1.2 times of:
  All C(H) groups, All C(H,H) groups, All N(H) groups
 At 1.5 times of:
  All C(H,H,H) groups, All O(H) groups, All O(H,H) groups
2.a Free rotating group:
 O008(H00B,H00D)
2.b Ternary CH refined with riding coordinates:
 N00A(H00A), C00P(H00P)
2.c Secondary CH2 refined with riding coordinates:
 C010(H01A,H01B), C012(H01C,H01D)
2.d Aromatic/amide H refined with riding coordinates:
 C00C(H00C), C00G(H00G), C00H(H00H), C00I(H00I), C00J(H00J), C00L(H00L),
 C00O(H00O), C00R(H00R), C00S(H00S), C00U(H00U), C00X(H00X), C00Y(H00Y),
 C00Z(H00Z), C014(H014), C015(H015), C016(H016), C017(H017), C01A(H01P),
 C01B(H01H), C01D(H01I)
2.e Idealised Me refined as rotating group:
 C018(H01E,H01F,H01G), C01E(H01J,H01K,H01L), C01G(H01Q,H01R,H01S), C01H(H01M,
 H01N,H01O)
2.f Idealised tetrahedral OH refined as rotating group:
 O005(H005)
;
_olex2_submission_special_instructions 'No special instructions were received'

loop_
_space_group_symop_id
_space_group_symop_operation_xyz
1 'x, y, z'
2 '-x+1/2, -y, z+1/2'
3 '-x, y+1/2, -z+1/2'
4 'x+1/2, -y+1/2, -z'

loop_
_atom_site_label
_atom_site_type_symbol
_atom_site_fract_x
_atom_site_fract_y
_atom_site_fract_z
_atom_site_U_iso_or_equiv
_atom_site_adp_type
_atom_site_occupancy
_atom_site_symmetry_multiplicity
_atom_site_calc_flag
_atom_site_refinement_flags
_atom_site_disorder_assembly
_atom_site_disorder_group
Br01 Br 0.33691(5) 0.79245(3) 0.44536(2) 0.03194(14) Uani 1 1 d . . .
S002 S 0.21248(10) 0.46845(7) 0.43926(5) 0.0184(3) Uani 1 1 d . . .
O003 O 0.1698(3) 0.39816(18) 0.40819(12) 0.0237(7) Uani 1 1 d . . .
O004 O 0.0899(3) 0.51479(18) 0.46070(12) 0.0194(7) Uani 1 1 d . . .
O005 O 0.0962(3) 0.38985(19) 0.57618(11) 0.0192(7) Uani 1 1 d . . .
H005 H 0.0080 0.4051 0.5799 0.029 Uiso 1 1 calc R . .
O006 O 0.2739(3) 0.57062(19) 0.72340(12) 0.0216(7) Uani 1 1 d . . .
O007 O 0.5638(3) 0.4715(2) 0.50796(13) 0.0298(9) Uani 1 1 d . . .
O008 O -0.1438(3) 0.4211(2) 0.50996(14) 0.0367(9) Uani 1 1 d G . .
H00B H -0.2278 0.4430 0.5011 0.055 Uiso 1 1 d G . .
H00D H -0.0780 0.4490 0.4928 0.055 Uiso 1 1 d G . .
N009 N 0.3415(4) 0.6680(2) 0.66337(14) 0.0198(8) Uani 1 1 d . . .
N00A N 0.5229(3) 0.3227(2) 0.55473(15) 0.0195(8) Uani 1 1 d . . .
H00A H 0.5305 0.3773 0.5431 0.023 Uiso 1 1 calc R . .
N00B N 0.3281(4) 0.4409(2) 0.48314(14) 0.0233(9) Uani 1 1 d . . .
C00C C 0.2679(4) 0.6779(3) 0.52426(17) 0.0171(10) Uani 1 1 d . . .
H00C H 0.2202 0.6473 0.4980 0.021 Uiso 1 1 calc R . .
C00D C -0.0418(4) 0.4742(3) 0.66456(18) 0.0171(10) Uani 1 1 d . . .
C00E C 0.3402(4) 0.6935(3) 0.61357(16) 0.0178(10) Uani 1 1 d . . .
C00F C 0.2673(4) 0.6482(3) 0.57472(18) 0.0173(10) Uani 1 1 d . . .
C00G C 0.4317(4) 0.6269(3) 0.3426(2) 0.0244(12) Uani 1 1 d . . .
H00G H 0.4228 0.6573 0.3117 0.029 Uiso 1 1 calc R . .
C00H C -0.1069(5) 0.4396(3) 0.70819(19) 0.0244(11) Uani 1 1 d . . .
H00H H -0.0473 0.4107 0.7322 0.029 Uiso 1 1 calc R . .
C00I C 0.3093(4) 0.2186(3) 0.79333(17) 0.0213(10) Uani 1 1 d . . .
H00I H 0.3528 0.1975 0.8237 0.026 Uiso 1 1 calc R . .
C00J C 0.3032(4) 0.3225(3) 0.72692(16) 0.0185(10) Uani 1 1 d . . .
H00J H 0.3405 0.3731 0.7132 0.022 Uiso 1 1 calc R . .
C00K C 0.3370(5) 0.7507(3) 0.51339(17) 0.0222(10) Uani 1 1 d . . .
C00L C 0.1967(4) 0.5723(3) 0.58891(17) 0.0165(10) Uani 1 1 d . . .
H00L H 0.1490 0.5397 0.5636 0.020 Uiso 1 1 calc R . .
C00M C 0.1965(4) 0.5459(3) 0.63861(17) 0.0147(10) Uani 1 1 d . . .
N00N N 0.4416(4) -0.0458(3) 0.66805(18) 0.0332(11) Uani 1 1 d . . .
C00O C 0.3645(4) 0.2917(3) 0.77076(16) 0.0174(9) Uani 1 1 d . . .
H00O H 0.4452 0.3200 0.7861 0.021 Uiso 1 1 calc R . .
C00P C 0.1264(4) 0.4652(3) 0.65756(17) 0.0159(10) Uani 1 1 d . . .
H00P H 0.1681 0.4549 0.6923 0.019 Uiso 1 1 calc R . .
C00Q C 0.1208(4) 0.3071(3) 0.65337(16) 0.0150(10) Uani 1 1 d . . .
C00R C 0.4117(4) 0.7971(3) 0.55100(19) 0.0213(10) Uani 1 1 d . . .
H00R H 0.4607 0.8475 0.5424 0.026 Uiso 1 1 calc R . .
C00S C 0.5813(4) 0.5856(3) 0.4155(2) 0.0258(12) Uani 1 1 d . . .
H00S H 0.6717 0.5878 0.4338 0.031 Uiso 1 1 calc R . .
C00T C 0.1846(4) 0.2809(3) 0.70101(16) 0.0145(9) Uani 1 1 d . . .
C00U C -0.0442(4) 0.1859(3) 0.65687(18) 0.0221(11) Uani 1 1 d . . .
H00U H -0.1219 0.1550 0.6415 0.026 Uiso 1 1 calc R . .
C00V C 0.3332(5) 0.5360(3) 0.40509(16) 0.0186(10) Uani 1 1 d . . .
C00W C 0.1671(4) 0.3870(3) 0.62470(16) 0.0147(9) Uani 1 1 d . . .
C00X C -0.1327(4) 0.5130(3) 0.62970(18) 0.0213(11) Uani 1 1 d . . .
H00X H -0.0908 0.5351 0.5994 0.026 Uiso 1 1 calc R . .
C00Y C 0.0114(4) 0.2584(3) 0.63260(19) 0.0192(11) Uani 1 1 d . . .
H00Y H -0.0289 0.2740 0.6005 0.023 Uiso 1 1 calc R . .
C00Z C 0.1938(4) 0.1787(3) 0.77156(18) 0.0205(10) Uani 1 1 d . . .
H00Z H 0.1543 0.1306 0.7876 0.025 Uiso 1 1 calc R . .
C010 C 0.3714(4) 0.3127(3) 0.57706(18) 0.0205(11) Uani 1 1 d . . .
H01A H 0.3677 0.2612 0.5977 0.025 Uiso 1 1 calc R . .
H01B H 0.2980 0.3075 0.5492 0.025 Uiso 1 1 calc R . .
C011 C 0.2733(4) 0.5983(3) 0.67404(18) 0.0198(11) Uani 1 1 d . . .
C012 C 0.3325(4) 0.3868(3) 0.61029(16) 0.0171(9) Uani 1 1 d . . .
H01C H 0.3564 0.4389 0.5918 0.020 Uiso 1 1 calc R . .
H01D H 0.3928 0.3853 0.6418 0.020 Uiso 1 1 calc R . .
C013 C 0.3883(5) 0.0111(3) 0.6499(2) 0.0259(12) Uani 1 1 d . . .
C014 C 0.4124(4) 0.7684(3) 0.60057(19) 0.0224(12) Uani 1 1 d . . .
H014 H 0.4622 0.7993 0.6262 0.027 Uiso 1 1 calc R . .
C015 C -0.2832(4) 0.5206(3) 0.63763(19) 0.0224(11) Uani 1 1 d . . .
H015 H -0.3432 0.5479 0.6131 0.027 Uiso 1 1 calc R . .
C016 C 0.3125(5) 0.5794(3) 0.36041(18) 0.0227(11) Uani 1 1 d . . .
H016 H 0.2215 0.5774 0.3424 0.027 Uiso 1 1 calc R . .
C017 C -0.2570(5) 0.4471(3) 0.7165(2) 0.0278(12) Uani 1 1 d . . .
H017 H -0.2996 0.4238 0.7464 0.033 Uiso 1 1 calc R . .
C018 C 0.3531(5) 0.6205(3) 0.75984(17) 0.0253(11) Uani 1 1 d . . .
H01E H 0.4571 0.6244 0.7497 0.038 Uiso 1 1 calc R . .
H01F H 0.3463 0.5947 0.7936 0.038 Uiso 1 1 calc R . .
H01G H 0.3099 0.6764 0.7611 0.038 Uiso 1 1 calc R . .
C019 C 0.4573(4) 0.4821(3) 0.47813(18) 0.0207(11) Uani 1 1 d . . .
C01A C 0.5631(5) 0.6297(3) 0.3701(2) 0.0294(13) Uani 1 1 d . . .
H01P H 0.6425 0.6625 0.3576 0.035 Uiso 1 1 calc R . .
C01B C -0.3463(5) 0.4882(3) 0.68165(19) 0.0271(12) Uani 1 1 d . . .
H01H H -0.4492 0.4940 0.6878 0.033 Uiso 1 1 calc R . .
C01C C 0.1306(4) 0.2069(3) 0.72548(17) 0.0181(10) Uani 1 1 d . . .
C01D C 0.0143(4) 0.1606(3) 0.70217(18) 0.0219(11) Uani 1 1 d . . .
H01I H -0.0227 0.1120 0.7183 0.026 Uiso 1 1 calc R . .
C01E C 0.6436(4) 0.3095(3) 0.59226(18) 0.0249(11) Uani 1 1 d . . .
H01J H 0.6257 0.3440 0.6225 0.037 Uiso 1 1 calc R . .
H01K H 0.7383 0.3252 0.5768 0.037 Uiso 1 1 calc R . .
H01L H 0.6466 0.2507 0.6022 0.037 Uiso 1 1 calc R . .
C01F C 0.4634(4) 0.5385(3) 0.43287(18) 0.0217(11) Uani 1 1 d . . .
C01G C 0.3198(5) 0.0850(3) 0.6280(2) 0.0384(14) Uani 1 1 d . . .
H01Q H 0.3412 0.1333 0.6496 0.058 Uiso 1 1 calc R . .
H01R H 0.2127 0.0768 0.6259 0.058 Uiso 1 1 calc R . .
H01S H 0.3596 0.0947 0.5937 0.058 Uiso 1 1 calc R . .
C01H C 0.5432(5) 0.2674(3) 0.5099(2) 0.0332(14) Uani 1 1 d . . .
H01M H 0.5357 0.2091 0.5208 0.050 Uiso 1 1 calc R . .
H01N H 0.6408 0.2772 0.4949 0.050 Uiso 1 1 calc R . .
H01O H 0.4665 0.2792 0.4845 0.050 Uiso 1 1 calc R . .

loop_
_atom_site_aniso_label
_atom_site_aniso_U_11
_atom_site_aniso_U_22
_atom_site_aniso_U_33
_atom_site_aniso_U_23
_atom_site_aniso_U_13
_atom_site_aniso_U_12
Br01 0.0420(3) 0.0275(3) 0.0263(3) 0.0103(3) -0.0016(2) -0.0101(2)
S002 0.0178(5) 0.0146(6) 0.0228(7) 0.0016(6) 0.0013(5) 0.0004(4)
O003 0.0236(15) 0.0166(17) 0.0309(19) -0.0060(16) 0.0016(15) -0.0021(14)
O004 0.0182(15) 0.0146(18) 0.025(2) 0.0004(15) 0.0017(12) 0.0018(13)
O005 0.0189(15) 0.0186(18) 0.0199(18) -0.0002(15) -0.0027(12) 0.0042(13)
O006 0.0281(16) 0.0202(19) 0.0166(18) 0.0002(16) -0.0042(14) -0.0068(14)
O007 0.0195(16) 0.033(2) 0.037(2) 0.0133(19) -0.0057(14) 0.0004(15)
O008 0.0229(17) 0.047(2) 0.040(2) 0.0133(19) 0.0006(17) 0.0050(18)
N009 0.0226(17) 0.016(2) 0.020(2) 0.0013(18) 0.0002(17) -0.0028(17)
N00A 0.0220(17) 0.012(2) 0.025(2) 0.000(2) 0.0021(18) 0.0007(14)
N00B 0.0190(18) 0.024(2) 0.027(2) 0.0101(19) -0.0015(18) 0.0001(17)
C00C 0.026(2) 0.011(3) 0.014(2) -0.005(2) -0.0005(19) -0.0008(19)
C00D 0.020(2) 0.010(2) 0.021(3) -0.008(2) 0.0064(18) 0.0009(19)
C00E 0.0135(18) 0.017(3) 0.023(2) 0.001(2) 0.0001(19) 0.003(2)
C00F 0.013(2) 0.013(3) 0.026(3) 0.001(2) 0.0027(17) 0.0013(17)
C00G 0.026(2) 0.021(3) 0.026(3) 0.006(2) 0.005(2) 0.001(2)
C00H 0.032(3) 0.016(3) 0.025(3) -0.001(2) 0.003(2) 0.000(2)
C00I 0.023(2) 0.020(3) 0.021(2) 0.003(2) -0.0024(18) 0.009(2)
C00J 0.022(2) 0.018(3) 0.016(2) 0.000(2) 0.0025(18) 0.0033(18)
C00K 0.026(2) 0.017(3) 0.023(3) 0.004(2) 0.007(2) 0.002(2)
C00L 0.018(2) 0.013(2) 0.019(2) -0.002(2) -0.0014(18) 0.0010(18)
C00M 0.017(2) 0.006(2) 0.021(3) -0.002(2) -0.0012(18) 0.0036(17)
N00N 0.036(2) 0.028(3) 0.036(3) 0.000(2) 0.012(2) -0.001(2)
C00O 0.017(2) 0.017(2) 0.018(2) -0.002(2) -0.0043(17) 0.000(2)
C00P 0.021(2) 0.010(2) 0.016(2) 0.003(2) -0.0021(17) -0.0025(18)
C00Q 0.017(2) 0.011(3) 0.017(2) 0.001(2) 0.0024(16) 0.0018(18)
C00R 0.021(2) 0.011(2) 0.031(3) -0.002(3) 0.000(2) -0.0033(19)
C00S 0.016(2) 0.025(3) 0.037(3) 0.008(3) -0.003(2) -0.004(2)
C00T 0.016(2) 0.008(2) 0.019(2) -0.003(2) 0.0019(17) 0.0008(18)
C00U 0.018(2) 0.018(3) 0.029(3) -0.002(2) -0.0003(19) 0.001(2)
C00V 0.022(2) 0.013(2) 0.021(2) -0.001(2) 0.003(2) -0.004(2)
C00W 0.0161(19) 0.010(2) 0.018(2) 0.0004(19) -0.0010(19) 0.0022(19)
C00X 0.024(2) 0.017(3) 0.023(3) -0.002(2) 0.0035(19) -0.0070(19)
C00Y 0.021(2) 0.012(3) 0.024(3) -0.003(2) -0.001(2) 0.0001(19)
C00Z 0.024(2) 0.010(2) 0.028(3) 0.005(2) 0.0021(19) 0.0001(18)
C010 0.015(2) 0.016(3) 0.030(3) -0.001(2) 0.0048(17) -0.0007(17)
C011 0.018(2) 0.020(3) 0.022(3) -0.002(2) -0.0017(19) 0.0054(19)
C012 0.0176(19) 0.015(2) 0.019(2) -0.001(2) -0.002(2) -0.001(2)
C013 0.025(3) 0.018(3) 0.034(3) -0.003(3) 0.004(2) 0.000(2)
C014 0.022(2) 0.018(3) 0.027(3) 0.001(2) -0.002(2) -0.0005(19)
C015 0.023(2) 0.017(3) 0.028(3) -0.005(2) -0.004(2) 0.0009(19)
C016 0.023(2) 0.020(3) 0.025(3) 0.004(2) -0.002(2) 0.000(2)
C017 0.034(3) 0.024(3) 0.026(3) -0.003(3) 0.010(2) -0.004(2)
C018 0.028(2) 0.029(3) 0.019(3) -0.004(2) -0.005(2) -0.007(2)
C019 0.021(2) 0.017(3) 0.024(3) 0.005(2) -0.001(2) 0.002(2)
C01A 0.026(2) 0.032(3) 0.030(3) 0.003(3) 0.007(2) -0.001(2)
C01B 0.020(2) 0.017(3) 0.045(3) -0.013(2) 0.005(2) -0.005(2)
C01C 0.020(2) 0.012(2) 0.022(2) -0.001(2) 0.0026(17) 0.003(2)
C01D 0.022(2) 0.013(3) 0.031(3) -0.001(2) 0.003(2) 0.0012(19)
C01E 0.024(2) 0.020(3) 0.031(3) -0.002(2) -0.007(2) 0.004(2)
C01F 0.022(2) 0.017(3) 0.027(3) 0.009(2) 0.0036(19) 0.0019(19)
C01G 0.043(3) 0.027(3) 0.046(4) 0.009(3) 0.010(3) 0.012(3)
C01H 0.034(3) 0.036(4) 0.030(3) -0.008(3) 0.005(2) 0.001(2)

loop_
_atom_type_symbol
_atom_type_description
_atom_type_scat_dispersion_real
_atom_type_scat_dispersion_imag
_atom_type_scat_source
C C 0.0033 0.0016 'International Tables Vol C Tables 4.2.6.8 and 6.1.1.4'
H H 0.0000 0.0000 'International Tables Vol C Tables 4.2.6.8 and 6.1.1.4'
Br Br -0.2901 2.4595 'International Tables Vol C Tables 4.2.6.8 and 6.1.1.4'
N N 0.0061 0.0033 'International Tables Vol C Tables 4.2.6.8 and 6.1.1.4'
O O 0.0106 0.0060 'International Tables Vol C Tables 4.2.6.8 and 6.1.1.4'
S S 0.1246 0.1234 'International Tables Vol C Tables 4.2.6.8 and 6.1.1.4'

loop_
_geom_angle_atom_site_label_1
_geom_angle_atom_site_label_2
_geom_angle_atom_site_label_3
_geom_angle
_geom_angle_site_symmetry_1
_geom_angle_site_symmetry_3
_geom_angle_publ_flag
O003 S002 O004 114.54(17) . . ?
O003 S002 N00B 111.13(19) . . ?
O003 S002 C00V 110.9(2) . . ?
O004 S002 N00B 111.10(19) . . ?
O004 S002 C00V 110.60(19) . . ?
N00B S002 C00V 97.30(19) . . ?
C00W O005 H005 109.5 . . ?
C011 O006 C018 116.7(3) . . ?
H00B O008 H00D 104.5 . . ?
C011 N009 C00E 117.1(4) . . ?
C010 N00A H00A 107.2 . . ?
C01E N00A H00A 107.2 . . ?
C01E N00A C010 113.5(4) . . ?
C01H N00A H00A 107.2 . . ?
C01H N00A C010 111.0(3) . . ?
C01H N00A C01E 110.3(3) . . ?
C019 N00B S002 111.0(3) . . ?
C00F C00C H00C 120.3 . . ?
C00K C00C H00C 120.3 . . ?
C00K C00C C00F 119.5(4) . . ?
C00H C00D C00P 118.4(4) . . ?
C00X C00D C00H 118.0(4) . . ?
C00X C00D C00P 123.6(4) . . ?
N009 C00E C00F 122.4(4) . . ?
N009 C00E C014 118.8(4) . . ?
C014 C00E C00F 118.8(4) . . ?
C00C C00F C00E 120.0(4) . . ?
C00C C00F C00L 122.5(4) . . ?
C00E C00F C00L 117.5(4) . . ?
C016 C00G H00G 119.9 . . ?
C01A C00G H00G 119.9 . . ?
C01A C00G C016 120.3(5) . . ?
C00D C00H H00H 119.8 . . ?
C017 C00H C00D 120.5(5) . . ?
C017 C00H H00H 119.8 . . ?
C00O C00I H00I 120.2 . . ?
C00Z C00I H00I 120.2 . . ?
C00Z C00I C00O 119.5(4) . . ?
C00O C00J H00J 118.9 . . ?
C00O C00J C00T 122.2(4) . . ?
C00T C00J H00J 118.9 . . ?
C00C C00K Br01 120.0(4) . . ?
C00C C00K C00R 122.0(4) . . ?
C00R C00K Br01 118.0(3) . . ?
C00F C00L H00L 119.6 . . ?
C00M C00L C00F 120.9(4) . . ?
C00M C00L H00L 119.6 . . ?
C00L C00M C00P 125.0(4) . . ?
C00L C00M C011 115.7(4) . . ?
C011 C00M C00P 119.3(4) . . ?
C00I C00O H00O 119.6 . . ?
C00J C00O C00I 120.7(4) . . ?
C00J C00O H00O 119.6 . . ?
C00D C00P H00P 106.3 . . ?
C00D C00P C00W 111.9(3) . . ?
C00M C00P C00D 111.7(3) . . ?
C00M C00P H00P 106.3 . . ?
C00M C00P C00W 113.8(3) . . ?
C00W C00P H00P 106.3 . . ?
C00T C00Q C00W 123.8(3) . . ?
C00Y C00Q C00T 117.8(4) . . ?
C00Y C00Q C00W 118.4(4) . . ?
C00K C00R H00R 120.5 . . ?
C014 C00R C00K 119.0(4) . . ?
C014 C00R H00R 120.5 . . ?
C01A C00S H00S 121.1 . . ?
C01F C00S H00S 121.1 . . ?
C01F C00S C01A 117.9(4) . . ?
C00J C00T C00Q 125.1(4) . . ?
C00J C00T C01C 115.4(4) . . ?
C01C C00T C00Q 119.5(4) . . ?
C00Y C00U H00U 120.1 . . ?
C01D C00U H00U 120.1 . . ?
C01D C00U C00Y 119.9(4) . . ?
C016 C00V S002 130.8(3) . . ?
C016 C00V C01F 123.2(4) . . ?
C01F C00V S002 106.0(3) . . ?
O005 C00W C00P 111.0(3) . . ?
O005 C00W C00Q 109.8(3) . . ?
O005 C00W C012 102.6(3) . . ?
C00Q C00W C00P 109.5(3) . . ?
C012 C00W C00P 111.3(3) . . ?
C012 C00W C00Q 112.4(3) . . ?
C00D C00X H00X 119.1 . . ?
C00D C00X C015 121.9(4) . . ?
C015 C00X H00X 119.1 . . ?
C00Q C00Y C00U 123.0(4) . . ?
C00Q C00Y H00Y 118.5 . . ?
C00U C00Y H00Y 118.5 . . ?
C00I C00Z H00Z 119.3 . . ?
C00I C00Z C01C 121.4(4) . . ?
C01C C00Z H00Z 119.3 . . ?
N00A C010 H01A 109.5 . . ?
N00A C010 H01B 109.5 . . ?
N00A C010 C012 110.6(3) . . ?
H01A C010 H01B 108.1 . . ?
C012 C010 H01A 109.5 . . ?
C012 C010 H01B 109.5 . . ?
O006 C011 C00M 115.1(4) . . ?
N009 C011 O006 118.5(4) . . ?
N009 C011 C00M 126.3(4) . . ?
C00W C012 H01C 109.3 . . ?
C00W C012 H01D 109.3 . . ?
C010 C012 C00W 111.5(3) . . ?
C010 C012 H01C 109.3 . . ?
C010 C012 H01D 109.3 . . ?
H01C C012 H01D 108.0 . . ?
N00N C013 C01G 178.4(6) . . ?
C00E C014 H014 119.6 . . ?
C00R C014 C00E 120.7(4) . . ?
C00R C014 H014 119.6 . . ?
C00X C015 H015 120.1 . . ?
C00X C015 C01B 119.8(5) . . ?
C01B C015 H015 120.1 . . ?
C00G C016 H016 121.5 . . ?
C00V C016 C00G 117.0(4) . . ?
C00V C016 H016 121.5 . . ?
C00H C017 H017 119.7 . . ?
C00H C017 C01B 120.7(5) . . ?
C01B C017 H017 119.7 . . ?
O006 C018 H01E 109.5 . . ?
O006 C018 H01F 109.5 . . ?
O006 C018 H01G 109.5 . . ?
H01E C018 H01F 109.5 . . ?
H01E C018 H01G 109.5 . . ?
H01F C018 H01G 109.5 . . ?
O007 C019 N00B 122.6(4) . . ?
O007 C019 C01F 123.3(4) . . ?
N00B C019 C01F 114.0(4) . . ?
C00G C01A C00S 121.7(4) . . ?
C00G C01A H01P 119.1 . . ?
C00S C01A H01P 119.1 . . ?
C015 C01B H01H 120.4 . . ?
C017 C01B C015 119.1(4) . . ?
C017 C01B H01H 120.4 . . ?
C00Z C01C C00T 120.7(4) . . ?
C00Z C01C C01D 119.9(4) . . ?
C01D C01C C00T 119.4(4) . . ?
C00U C01D C01C 120.4(4) . . ?
C00U C01D H01I 119.8 . . ?
C01C C01D H01I 119.8 . . ?
N00A C01E H01J 109.5 . . ?
N00A C01E H01K 109.5 . . ?
N00A C01E H01L 109.5 . . ?
H01J C01E H01K 109.5 . . ?
H01J C01E H01L 109.5 . . ?
H01K C01E H01L 109.5 . . ?
C00S C01F C00V 119.8(4) . . ?
C00S C01F C019 128.4(4) . . ?
C00V C01F C019 111.6(4) . . ?
C013 C01G H01Q 109.5 . . ?
C013 C01G H01R 109.5 . . ?
C013 C01G H01S 109.5 . . ?
H01Q C01G H01R 109.5 . . ?
H01Q C01G H01S 109.5 . . ?
H01R C01G H01S 109.5 . . ?
N00A C01H H01M 109.5 . . ?
N00A C01H H01N 109.5 . . ?
N00A C01H H01O 109.5 . . ?
H01M C01H H01N 109.5 . . ?
H01M C01H H01O 109.5 . . ?
H01N C01H H01O 109.5 . . ?

loop_
_geom_bond_atom_site_label_1
_geom_bond_atom_site_label_2
_geom_bond_distance
_geom_bond_site_symmetry_2
_geom_bond_publ_flag
Br01 C00K 1.905(4) . ?
S002 O003 1.445(3) . ?
S002 O004 1.449(3) . ?
S002 N00B 1.617(4) . ?
S002 C00V 1.781(4) . ?
O005 H005 0.8400 . ?
O005 C00W 1.425(5) . ?
O006 C011 1.368(5) . ?
O006 C018 1.438(5) . ?
O007 C019 1.252(5) . ?
O008 H00B 0.8698 . ?
O008 H00D 0.8701 . ?
N009 C00E 1.368(5) . ?
N009 C011 1.310(5) . ?
N00A H00A 0.9300 . ?
N00A C010 1.500(5) . ?
N00A C01E 1.485(5) . ?
N00A C01H 1.484(6) . ?
N00B C019 1.349(5) . ?
C00C H00C 0.9500 . ?
C00C C00F 1.406(6) . ?
C00C C00K 1.357(6) . ?
C00D C00H 1.401(6) . ?
C00D C00P 1.540(5) . ?
C00D C00X 1.378(6) . ?
C00E C00F 1.415(6) . ?
C00E C014 1.410(6) . ?
C00F C00L 1.425(6) . ?
C00G H00G 0.9500 . ?
C00G C016 1.400(6) . ?
C00G C01A 1.390(6) . ?
C00H H00H 0.9500 . ?
C00H C017 1.381(6) . ?
C00I H00I 0.9500 . ?
C00I C00O 1.406(6) . ?
C00I C00Z 1.353(5) . ?
C00J H00J 0.9500 . ?
C00J C00O 1.368(6) . ?
C00J C00T 1.435(5) . ?
C00K C00R 1.408(6) . ?
C00L H00L 0.9500 . ?
C00L C00M 1.370(6) . ?
C00M C00P 1.526(6) . ?
C00M C011 1.433(6) . ?
N00N C013 1.137(6) . ?
C00O H00O 0.9500 . ?
C00P H00P 1.0000 . ?
C00P C00W 1.567(6) . ?
C00Q C00T 1.439(6) . ?
C00Q C00W 1.545(6) . ?
C00Q C00Y 1.374(6) . ?
C00R H00R 0.9500 . ?
C00R C014 1.379(6) . ?
C00S H00S 0.9500 . ?
C00S C01A 1.394(7) . ?
C00S C01F 1.385(6) . ?
C00T C01C 1.437(6) . ?
C00U H00U 0.9500 . ?
C00U C00Y 1.419(6) . ?
C00U C01D 1.361(6) . ?
C00V C016 1.376(6) . ?
C00V C01F 1.386(6) . ?
C00W C012 1.543(6) . ?
C00X H00X 0.9500 . ?
C00X C015 1.383(6) . ?
C00Y H00Y 0.9500 . ?
C00Z H00Z 0.9500 . ?
C00Z C01C 1.411(6) . ?
C010 H01A 0.9900 . ?
C010 H01B 0.9900 . ?
C010 C012 1.517(6) . ?
C012 H01C 0.9900 . ?
C012 H01D 0.9900 . ?
C013 C01G 1.457(7) . ?
C014 H014 0.9500 . ?
C015 H015 0.9500 . ?
C015 C01B 1.389(6) . ?
C016 H016 0.9500 . ?
C017 H017 0.9500 . ?
C017 C01B 1.387(7) . ?
C018 H01E 0.9800 . ?
C018 H01F 0.9800 . ?
C018 H01G 0.9800 . ?
C019 C01F 1.494(6) . ?
C01A H01P 0.9500 . ?
C01B H01H 0.9500 . ?
C01C C01D 1.426(6) . ?
C01D H01I 0.9500 . ?
C01E H01J 0.9800 . ?
C01E H01K 0.9800 . ?
C01E H01L 0.9800 . ?
C01G H01Q 0.9800 . ?
C01G H01R 0.9800 . ?
C01G H01S 0.9800 . ?
C01H H01M 0.9800 . ?
C01H H01N 0.9800 . ?
C01H H01O 0.9800 . ?

loop_
_geom_hbond_atom_site_label_D
_geom_hbond_atom_site_label_H
_geom_hbond_atom_site_label_A
_geom_hbond_distance_DH
_geom_hbond_distance_HA
_geom_hbond_distance_DA
_geom_hbond_angle_DHA
_geom_hbond_site_symmetry_A
O005 H005 O008 0.84 2.31 2.824(4) 120.4 .
O008 H00B O007 0.87 1.95 2.768(4) 156.4 1_455
O008 H00D O004 0.87 2.03 2.899(4) 173.1 .
N00A H00A O007 0.93 1.80 2.712(5) 166.8 .

loop_
_geom_torsion_atom_site_label_1
_geom_torsion_atom_site_label_2
_geom_torsion_atom_site_label_3
_geom_torsion_atom_site_label_4
_geom_torsion
_geom_torsion_site_symmetry_1
_geom_torsion_site_symmetry_2
_geom_torsion_site_symmetry_3
_geom_torsion_site_symmetry_4
_geom_torsion_publ_flag
Br01 C00K C00R C014 179.6(3) . . . . ?
S002 N00B C019 O007 179.6(4) . . . . ?
S002 N00B C019 C01F -2.7(5) . . . . ?
S002 C00V C016 C00G -178.9(4) . . . . ?
S002 C00V C01F C00S 179.1(4) . . . . ?
S002 C00V C01F C019 2.9(5) . . . . ?
O003 S002 N00B C019 119.6(3) . . . . ?
O003 S002 C00V C016 60.1(5) . . . . ?
O003 S002 C00V C01F -120.0(3) . . . . ?
O004 S002 N00B C019 -111.6(3) . . . . ?
O004 S002 C00V C016 -68.1(5) . . . . ?
O004 S002 C00V C01F 111.8(3) . . . . ?
O005 C00W C012 C010 -59.4(4) . . . . ?
O007 C019 C01F C00S 1.6(8) . . . . ?
O007 C019 C01F C00V 177.3(4) . . . . ?
N009 C00E C00F C00C 179.2(4) . . . . ?
N009 C00E C00F C00L -1.5(6) . . . . ?
N009 C00E C014 C00R -178.9(4) . . . . ?
N00A C010 C012 C00W 168.4(3) . . . . ?
N00B S002 C00V C016 176.1(5) . . . . ?
N00B S002 C00V C01F -4.0(3) . . . . ?
N00B C019 C01F C00S -176.2(5) . . . . ?
N00B C019 C01F C00V -0.4(6) . . . . ?
C00C C00F C00L C00M -179.0(4) . . . . ?
C00C C00K C00R C014 -1.1(6) . . . . ?
C00D C00H C017 C01B 0.7(8) . . . . ?
C00D C00P C00W O005 56.7(5) . . . . ?
C00D C00P C00W C00Q -64.7(4) . . . . ?
C00D C00P C00W C012 170.3(4) . . . . ?
C00D C00X C015 C01B -0.4(7) . . . . ?
C00E N009 C011 O006 179.3(3) . . . . ?
C00E N009 C011 C00M -0.2(6) . . . . ?
C00E C00F C00L C00M 1.7(5) . . . . ?
C00F C00C C00K Br01 -179.3(3) . . . . ?
C00F C00C C00K C00R 1.4(6) . . . . ?
C00F C00E C014 C00R 0.3(6) . . . . ?
C00F C00L C00M C00P -179.0(3) . . . . ?
C00F C00L C00M C011 -1.1(5) . . . . ?
C00H C00D C00P C00M -137.4(4) . . . . ?
C00H C00D C00P C00W 93.6(5) . . . . ?
C00H C00D C00X C015 2.2(7) . . . . ?
C00H C017 C01B C015 1.1(7) . . . . ?
C00I C00Z C01C C00T -2.0(6) . . . . ?
C00I C00Z C01C C01D 176.6(4) . . . . ?
C00J C00T C01C C00Z -0.5(6) . . . . ?
C00J C00T C01C C01D -179.1(4) . . . . ?
C00K C00C C00F C00E -0.8(6) . . . . ?
C00K C00C C00F C00L 179.9(4) . . . . ?
C00K C00R C014 C00E 0.2(6) . . . . ?
C00L C00M C00P C00D -80.4(5) . . . . ?
C00L C00M C00P C00W 47.6(5) . . . . ?
C00L C00M C011 O006 -179.2(3) . . . . ?
C00L C00M C011 N009 0.4(6) . . . . ?
C00M C00P C00W O005 -71.2(4) . . . . ?
C00M C00P C00W C00Q 167.4(3) . . . . ?
C00M C00P C00W C012 42.5(5) . . . . ?
C00O C00I C00Z C01C 2.5(6) . . . . ?
C00O C00J C00T C00Q -176.3(4) . . . . ?
C00O C00J C00T C01C 2.6(6) . . . . ?
C00P C00D C00H C017 179.1(4) . . . . ?
C00P C00D C00X C015 -179.3(4) . . . . ?
C00P C00M C011 O006 -1.2(5) . . . . ?
C00P C00M C011 N009 178.4(4) . . . . ?
C00P C00W C012 C010 -178.2(4) . . . . ?
C00Q C00T C01C C00Z 178.4(4) . . . . ?
C00Q C00T C01C C01D -0.2(6) . . . . ?
C00Q C00W C012 C010 58.5(5) . . . . ?
C00T C00J C00O C00I -2.2(6) . . . . ?
C00T C00Q C00W O005 173.1(3) . . . . ?
C00T C00Q C00W C00P -64.7(5) . . . . ?
C00T C00Q C00W C012 59.6(5) . . . . ?
C00T C00Q C00Y C00U 2.3(6) . . . . ?
C00T C01C C01D C00U 0.7(6) . . . . ?
C00V S002 N00B C019 3.9(4) . . . . ?
C00W C00Q C00T C00J -3.1(6) . . . . ?
C00W C00Q C00T C01C 178.1(4) . . . . ?
C00W C00Q C00Y C00U -177.1(4) . . . . ?
C00X C00D C00H C017 -2.3(7) . . . . ?
C00X C00D C00P C00M 44.1(6) . . . . ?
C00X C00D C00P C00W -84.9(5) . . . . ?
C00X C015 C01B C017 -1.3(7) . . . . ?
C00Y C00Q C00T C00J 177.5(4) . . . . ?
C00Y C00Q C00T C01C -1.3(6) . . . . ?
C00Y C00Q C00W O005 -7.5(5) . . . . ?
C00Y C00Q C00W C00P 114.6(4) . . . . ?
C00Y C00Q C00W C012 -121.0(4) . . . . ?
C00Y C00U C01D C01C 0.3(7) . . . . ?
C00Z C00I C00O C00J -0.4(6) . . . . ?
C00Z C01C C01D C00U -177.9(4) . . . . ?
C011 N009 C00E C00F 0.8(6) . . . . ?
C011 N009 C00E C014 180.0(4) . . . . ?
C011 C00M C00P C00D 101.8(4) . . . . ?
C011 C00M C00P C00W -130.2(4) . . . . ?
C014 C00E C00F C00C 0.0(6) . . . . ?
C014 C00E C00F C00L 179.3(4) . . . . ?
C016 C00G C01A C00S 0.5(8) . . . . ?
C016 C00V C01F C00S -1.0(7) . . . . ?
C016 C00V C01F C019 -177.1(4) . . . . ?
C018 O006 C011 N009 -1.1(5) . . . . ?
C018 O006 C011 C00M 178.5(3) . . . . ?
C01A C00G C016 C00V -0.9(7) . . . . ?
C01A C00S C01F C00V 0.4(7) . . . . ?
C01A C00S C01F C019 175.9(5) . . . . ?
C01D C00U C00Y C00Q -1.8(7) . . . . ?
C01E N00A C010 C012 73.9(4) . . . . ?
C01F C00S C01A C00G -0.2(8) . . . . ?
C01F C00V C016 C00G 1.1(7) . . . . ?
C01H N00A C010 C012 -161.2(4) . . . . ?
